data_4500144
loop_
_publ_author_name
'Wang, Yu-Ling'
'Zhang, Na'
'Liu, Qing-Yan'
'Shan, Zeng-Mei'
'Cao, Rong'
'Wang, Ming-Sheng'
'Luo, Jun-Jian'
'Yang, Er-Lei'

_publ_section_title
;
 Diversity of Architecture of Copper(I) Coordination Polymers Constructed
 of Copper(I) Halides and 4-Methyl-1,2,4-Triazole-3-Thiol (Hmptrz) Ligand:
 Syntheses, Structures, and Luminescent Properties
;
_journal_issue 1
_journal_name_full 'Crystal Growth &amp; Design'
_journal_page_first 130
_journal_paper_doi 10.1021/cg101018b
_journal_volume 11
_journal_year 2011
_chemical_formula_moiety 'C6 H8 Cu6 I4 N6 S2'
_chemical_formula_sum 'C6 H8 Cu6 I4 N6 S2'
_chemical_formula_weight 1117.14
_chemical_name_systematic
; 
 ? 
;
_space_group_IT_number 62
_symmetry_cell_setting orthorhombic
_symmetry_space_group_name_Hall '-P 2ac 2n'
_symmetry_space_group_name_H-M 'P n m a'
_atom_sites_solution_hydrogens geom
_atom_sites_solution_primary direct
_atom_sites_solution_secondary difmap
_audit_creation_method SHELXL-97
_cell_angle_alpha 90.00
_cell_angle_beta 90.00
_cell_angle_gamma 90.00
_cell_formula_units_Z 8
_cell_length_a 15.6513(15)
_cell_length_b 16.1222(15)
_cell_length_c 16.0671(15)
_cell_measurement_reflns_used 3063
_cell_measurement_temperature 296(2)
_cell_measurement_theta_max 23.38
_cell_measurement_theta_min 2.53
_cell_volume 4054.3(7)
_computing_cell_refinement 'SAINT (Bruker, 2008)'
_computing_data_collection 'APEX2 (Bruker, 2008)'
_computing_data_reduction 'SAINT (Bruker, 2008)'
_computing_molecular_graphics 'Bruker SHELXTL'
_computing_publication_material 'Bruker SHELXTL'
_computing_structure_refinement 'SHELXL-97 (Sheldrick, 1997)'
_computing_structure_solution 'SHELXS-97 (Sheldrick, 1990)'
_diffrn_ambient_temperature 296(2)
_diffrn_measured_fraction_theta_full 0.998
_diffrn_measured_fraction_theta_max 0.998
_diffrn_measurement_device_type 'CCD area detector'
_diffrn_measurement_method 'phi and omega scans'
_diffrn_radiation_monochromator graphite
_diffrn_radiation_source 'fine-focus sealed tube'
_diffrn_radiation_type MoK\a
_diffrn_radiation_wavelength 0.71073
_diffrn_reflns_av_R_equivalents 0.0667
_diffrn_reflns_av_sigmaI/netI 0.0444
_diffrn_reflns_limit_h_max 19
_diffrn_reflns_limit_h_min -19
_diffrn_reflns_limit_k_max 19
_diffrn_reflns_limit_k_min -19
_diffrn_reflns_limit_l_max 19
_diffrn_reflns_limit_l_min -19
_diffrn_reflns_number 24727
_diffrn_reflns_theta_full 25.77
_diffrn_reflns_theta_max 25.77
_diffrn_reflns_theta_min 2.21
_exptl_absorpt_coefficient_mu 12.482
_exptl_absorpt_correction_T_max 0.611
_exptl_absorpt_correction_T_min 0.601
_exptl_absorpt_correction_type multi-scan
_exptl_absorpt_process_details '(SADABS; Bruker 2008)'
_exptl_crystal_colour colourless
_exptl_crystal_density_diffrn 3.660
_exptl_crystal_density_method 'not measured'
_exptl_crystal_description block
_exptl_crystal_F_000 4032
_exptl_crystal_size_max 0.04
_exptl_crystal_size_mid 0.04
_exptl_crystal_size_min 0.04
_refine_diff_density_max 2.151
_refine_diff_density_min -1.952
_refine_diff_density_rms 0.219
_refine_ls_extinction_method none
_refine_ls_goodness_of_fit_ref 1.031
_refine_ls_hydrogen_treatment constr
_refine_ls_matrix_type full
_refine_ls_number_parameters 235
_refine_ls_number_reflns 4028
_refine_ls_number_restraints 0
_refine_ls_restrained_S_all 1.031
_refine_ls_R_factor_all 0.0607
_refine_ls_R_factor_gt 0.0380
_refine_ls_shift/su_max 0.000
_refine_ls_shift/su_mean 0.000
_refine_ls_structure_factor_coef Fsqd
_refine_ls_weighting_details 'calc w=1/[\s^2^(Fo^2^)+(0.0392P)^2^+11.2831P] where P=(Fo^2^+2Fc^2^)/3'
_refine_ls_weighting_scheme calc
_refine_ls_wR_factor_gt 0.0805
_refine_ls_wR_factor_ref 0.0899
_reflns_number_gt 2955
_reflns_number_total 4028
_reflns_threshold_expression >2sigma(I)
_cod_data_source_file cg101018b_si_001.cif
_cod_data_source_block Cu12(mptrz)4I8
_cod_depositor_comments
;
The following automatic conversions were performed:

'_symmetry_cell_setting' value 'Orthorhombic' changed to
'orthorhombic' according to
/home/saulius/struct/CIF-dictionaries/cif_core.dic dictionary named
'cif_core.dic' version 2.4.1 from
2010-06-29.

'_exptl_absorpt_correction_type' value 'Multi-scan'
changed to 'multi-scan' according to
/home/saulius/struct/CIF-dictionaries/cif_core.dic dictionary named
'cif_core.dic' version 2.4.1 from 2010-06-29.

Automatic conversion script
Id: cif_fix_values 1715 2011-07-08 13:25:40Z adriana 
;
_cod_original_sg_symbol_Hall -P2ac2n
_cod_original_sg_symbol_H-M Pnma
_cod_database_code 4500144

loop_
_symmetry_equiv_pos_as_xyz
'x, y, z'
'-x+1/2, -y, z+1/2'
'x+1/2, -y+1/2, -z+1/2'
'-x, y+1/2, -z'
'-x, -y, -z'
'x-1/2, y, -z-1/2'
'-x-1/2, y-1/2, z-1/2'
'x, -y-1/2, z'

loop_
_atom_site_label
_atom_site_type_symbol
_atom_site_fract_x
_atom_site_fract_y
_atom_site_fract_z
_atom_site_U_iso_or_equiv
_atom_site_adp_type
_atom_site_occupancy
_atom_site_symmetry_multiplicity
_atom_site_calc_flag
_atom_site_refinement_flags
Cu1 Cu 0.47560(10) 0.7500 0.11863(12) 0.0392(4) Uani 1 2 d S
Cu2 Cu 0.27218(7) 0.65086(8) 0.23882(8) 0.0447(3) Uani 1 1 d .
Cu3 Cu 0.15612(7) 0.63269(7) 0.35774(8) 0.0383(3) Uani 1 1 d .
Cu4 Cu 0.31119(8) 0.63396(8) 0.40329(8) 0.0449(3) Uani 1 1 d .
Cu5 Cu 0.39483(16) 0.7500 0.56011(13) 0.0656(6) Uani 1 2 d S
Cu6 Cu 0.40462(16) 0.7500 0.74863(14) 0.0799(7) Uani 1 2 d S
Cu7 Cu 0.26571(12) 0.7500 0.87440(11) 0.0562(5) Uani 1 2 d S
Cu8 Cu 0.30818(11) 0.7500 1.04394(11) 0.0414(4) Uani 1 2 d S
Cu9 Cu 0.04549(16) 0.7500 0.83471(12) 0.0677(6) Uani 1 2 d S
I1 I 0.13500(5) 0.7500 0.23626(5) 0.02657(19) Uani 1 2 d S
I2 I 0.39385(5) 0.7500 0.31337(5) 0.0294(2) Uani 1 2 d S
I3 I 0.19731(5) 0.7500 0.47347(5) 0.02821(19) Uani 1 2 d S
I4 I 0.25393(4) 0.50437(4) 0.32092(4) 0.03881(17) Uani 1 1 d .
I5 I 0.24118(7) 0.7500 0.71834(6) 0.0552(3) Uani 1 2 d S
I6 I 0.42552(6) 0.7500 0.91738(5) 0.0421(2) Uani 1 2 d S
I7 I 0.13611(6) 0.7500 0.97163(6) 0.0478(3) Uani 1 2 d S
S1 S 0.29807(13) 0.62029(14) 0.10079(14) 0.0295(5) Uani 1 1 d .
S2 S 0.49014(19) 0.62566(16) 0.70966(16) 0.0477(7) Uani 1 1 d .
N1 N 0.4704(4) 0.6333(4) 0.1150(4) 0.0243(15) Uani 1 1 d .
N2 N 0.5421(4) 0.5825(4) 0.1194(4) 0.0267(16) Uani 1 1 d .
N3 N 0.4280(4) 0.5057(4) 0.1071(4) 0.0263(16) Uani 1 1 d .
N4 N 0.3728(5) 0.5845(5) 0.5007(5) 0.0359(18) Uani 1 1 d .
N5 N 0.4054(5) 0.6367(5) 0.5621(5) 0.0383(19) Uani 1 1 d .
N6 N 0.4308(5) 0.5102(5) 0.5992(5) 0.0351(18) Uani 1 1 d .
C1 C 0.4029(5) 0.5863(5) 0.1077(5) 0.0230(18) Uani 1 1 d .
C2 C 0.5142(5) 0.5065(5) 0.1136(5) 0.0264(19) Uani 1 1 d .
H2 H 0.5486 0.4595 0.1139 0.032 Uiso 1 1 calc R
C3 C 0.3738(6) 0.4318(6) 0.1013(7) 0.048(3) Uani 1 1 d .
H3A H 0.4089 0.3830 0.1023 0.072 Uiso 1 1 calc R
H3B H 0.3419 0.4334 0.0503 0.072 Uiso 1 1 calc R
H3C H 0.3350 0.4306 0.1476 0.072 Uiso 1 1 calc R
C4 C 0.4406(6) 0.5908(6) 0.6206(6) 0.034(2) Uani 1 1 d .
C5 C 0.3884(6) 0.5095(6) 0.5246(6) 0.036(2) Uani 1 1 d .
H5 H 0.3731 0.4620 0.4955 0.043 Uiso 1 1 calc R
C6 C 0.4593(7) 0.4385(6) 0.6461(6) 0.050(3) Uani 1 1 d .
H6A H 0.4866 0.4565 0.6965 0.075 Uiso 1 1 calc R
H6B H 0.4991 0.4072 0.6133 0.075 Uiso 1 1 calc R
H6C H 0.4110 0.4043 0.6597 0.075 Uiso 1 1 calc R

loop_
_atom_site_aniso_label
_atom_site_aniso_U_11
_atom_site_aniso_U_22
_atom_site_aniso_U_33
_atom_site_aniso_U_23
_atom_site_aniso_U_13
_atom_site_aniso_U_12
Cu1 0.0312(8) 0.0184(8) 0.0679(12) 0.000 -0.0027(8) 0.000
Cu2 0.0382(7) 0.0561(9) 0.0398(7) -0.0025(6) 0.0064(5) 0.0091(6)
Cu3 0.0278(6) 0.0344(7) 0.0527(7) 0.0003(6) 0.0054(5) -0.0032(5)
Cu4 0.0436(7) 0.0435(8) 0.0477(7) 0.0068(6) -0.0140(6) 0.0005(6)
Cu5 0.1189(19) 0.0228(10) 0.0551(12) 0.000 -0.0338(12) 0.000
Cu6 0.0900(18) 0.096(2) 0.0538(13) 0.000 -0.0090(12) 0.000
Cu7 0.0553(12) 0.0753(15) 0.0381(10) 0.000 -0.0042(9) 0.000
Cu8 0.0410(10) 0.0347(10) 0.0484(10) 0.000 -0.0036(8) 0.000
Cu9 0.1205(19) 0.0411(12) 0.0416(11) 0.000 -0.0150(12) 0.000
I1 0.0235(4) 0.0263(4) 0.0300(4) 0.000 -0.0012(3) 0.000
I2 0.0226(4) 0.0301(5) 0.0356(5) 0.000 0.0016(3) 0.000
I3 0.0366(4) 0.0233(4) 0.0247(4) 0.000 0.0030(3) 0.000
I4 0.0429(4) 0.0276(3) 0.0459(4) -0.0043(3) 0.0018(3) 0.0054(3)
I5 0.0809(8) 0.0520(7) 0.0328(5) 0.000 -0.0106(5) 0.000
I6 0.0406(5) 0.0582(6) 0.0274(4) 0.000 0.0026(4) 0.000
I7 0.0348(5) 0.0637(7) 0.0447(5) 0.000 -0.0072(4) 0.000
S1 0.0219(10) 0.0324(13) 0.0344(12) -0.0002(10) -0.0018(9) -0.0009(9)
S2 0.0769(19) 0.0331(15) 0.0329(13) 0.0067(12) -0.0122(13) -0.0023(13)
N1 0.024(4) 0.019(4) 0.030(4) -0.004(3) -0.002(3) 0.000(3)
N2 0.024(4) 0.028(4) 0.028(4) -0.002(3) 0.001(3) 0.004(3)
N3 0.029(4) 0.022(4) 0.027(4) 0.001(3) 0.001(3) -0.007(3)
N4 0.040(4) 0.026(4) 0.042(4) -0.002(4) -0.001(4) -0.001(3)
N5 0.056(5) 0.028(4) 0.031(4) -0.001(4) -0.006(4) 0.004(4)
N6 0.042(5) 0.028(5) 0.035(4) 0.006(4) 0.010(4) 0.002(3)
C1 0.029(4) 0.019(5) 0.021(4) -0.001(4) -0.001(3) 0.000(3)
C2 0.032(5) 0.018(5) 0.029(4) -0.003(4) 0.000(4) -0.002(4)
C3 0.053(6) 0.022(5) 0.068(7) -0.012(5) 0.000(5) -0.016(5)
C4 0.042(5) 0.023(5) 0.036(5) 0.008(4) 0.006(4) 0.005(4)
C5 0.037(5) 0.026(5) 0.045(6) -0.002(5) 0.008(4) -0.001(4)
C6 0.069(7) 0.031(6) 0.049(6) 0.011(5) -0.004(6) 0.006(5)

loop_
_atom_type_symbol
_atom_type_description
_atom_type_scat_dispersion_real
_atom_type_scat_dispersion_imag
_atom_type_scat_source
C C 0.0033 0.0016 'International Tables Vol C Tables 4.2.6.8 and 6.1.1.4'
H H 0.0000 0.0000 'International Tables Vol C Tables 4.2.6.8 and 6.1.1.4'
N N 0.0061 0.0033 'International Tables Vol C Tables 4.2.6.8 and 6.1.1.4'
O O 0.0106 0.0060 'International Tables Vol C Tables 4.2.6.8 and 6.1.1.4'
S S 0.1246 0.1234 'International Tables Vol C Tables 4.2.6.8 and 6.1.1.4'
Cu Cu 0.3201 1.2651 'International Tables Vol C Tables 4.2.6.8 and 6.1.1.4'
I I -0.4742 1.8119 'International Tables Vol C Tables 4.2.6.8 and 6.1.1.4'

loop_
_geom_angle_atom_site_label_1
_geom_angle_atom_site_label_2
_geom_angle_atom_site_label_3
_geom_angle
_geom_angle_site_symmetry_1
_geom_angle_site_symmetry_3
N1 Cu1 N1 173.9(4) 8_575 .
N1 Cu1 Cu8 87.0(2) 8_575 1_554
N1 Cu1 Cu8 87.0(2) . 1_554
S1 Cu2 Cu3 142.08(8) . .
S1 Cu2 I1 104.69(7) . .
Cu3 Cu2 I1 61.82(4) . .
S1 Cu2 I4 107.40(8) . .
Cu3 Cu2 I4 58.86(4) . .
I1 Cu2 I4 116.21(5) . .
S1 Cu2 Cu4 150.57(8) . .
Cu3 Cu2 Cu4 56.22(4) . .
I1 Cu2 Cu4 104.73(5) . .
I4 Cu2 Cu4 57.76(4) . .
S1 Cu2 I2 114.82(7) . .
Cu3 Cu2 I2 102.93(5) . .
I1 Cu2 I2 102.38(5) . .
I4 Cu2 I2 111.40(5) . .
Cu4 Cu2 I2 58.84(4) . .
N2 Cu3 Cu4 143.8(2) 6_556 .
N2 Cu3 I4 104.0(2) 6_556 .
Cu4 Cu3 I4 61.05(4) . .
N2 Cu3 Cu2 142.2(2) 6_556 .
Cu4 Cu3 Cu2 63.35(5) . .
I4 Cu3 Cu2 61.85(4) . .
N2 Cu3 I3 111.5(2) 6_556 .
Cu4 Cu3 I3 64.64(4) . .
I4 Cu3 I3 123.95(5) . .
Cu2 Cu3 I3 104.62(5) . .
N2 Cu3 I1 107.71(19) 6_556 .
Cu4 Cu3 I1 108.41(5) . .
I4 Cu3 I1 116.84(5) . .
Cu2 Cu3 I1 59.53(4) . .
I3 Cu3 I1 92.04(4) . .
N4 Cu4 Cu3 133.1(2) . .
N4 Cu4 I4 103.9(2) . .
Cu3 Cu4 I4 61.46(4) . .
N4 Cu4 I2 117.7(2) . .
Cu3 Cu4 I2 108.09(5) . .
I4 Cu4 I2 116.44(5) . .
N4 Cu4 Cu2 154.8(2) . .
Cu3 Cu4 Cu2 60.43(4) . .
I4 Cu4 Cu2 61.01(4) . .
I2 Cu4 Cu2 61.21(4) . .
N4 Cu4 I3 104.8(2) . .
Cu3 Cu4 I3 61.02(4) . .
I4 Cu4 I3 120.86(5) . .
I2 Cu4 I3 93.28(4) . .
Cu2 Cu4 I3 100.36(5) . .
N5 Cu5 N5 169.5(5) 8_575 .
N5 Cu5 Cu9 85.2(2) 8_575 6_657
N5 Cu5 Cu9 85.2(2) . 6_657
N5 Cu5 Cu6 88.8(2) 8_575 .
N5 Cu5 Cu6 88.8(2) . .
Cu9 Cu5 Cu6 51.48(7) 6_657 .
S2 Cu6 S2 107.20(16) 8_575 .
S2 Cu6 Cu9 53.85(8) 8_575 6_657
S2 Cu6 Cu9 53.85(8) . 6_657
S2 Cu6 I5 118.75(9) 8_575 .
S2 Cu6 I5 118.75(9) . .
Cu9 Cu6 I5 137.95(11) 6_657 .
S2 Cu6 I6 100.68(8) 8_575 .
S2 Cu6 I6 100.68(8) . .
Cu9 Cu6 I6 114.39(10) 6_657 .
I5 Cu6 I6 107.65(9) . .
S2 Cu6 Cu7 124.39(8) 8_575 .
S2 Cu6 Cu7 124.39(8) . .
Cu9 Cu6 Cu7 168.37(11) 6_657 .
I5 Cu6 Cu7 53.68(6) . .
I6 Cu6 Cu7 53.97(6) . .
S2 Cu6 Cu5 77.06(8) 8_575 .
S2 Cu6 Cu5 77.06(8) . .
Cu9 Cu6 Cu5 61.62(8) 6_657 .
I5 Cu6 Cu5 76.33(8) . .
I6 Cu6 Cu5 176.02(12) . .
Cu7 Cu6 Cu5 130.01(11) . .
I5 Cu7 I7 118.89(8) . .
I5 Cu7 I6 114.14(8) . .
I7 Cu7 I6 126.97(8) . .
I5 Cu7 Cu8 174.99(9) . .
I7 Cu7 Cu8 66.11(6) . .
I6 Cu7 Cu8 60.85(6) . .
I5 Cu7 Cu6 55.80(6) . .
I7 Cu7 Cu6 174.69(9) . .
I6 Cu7 Cu6 58.34(6) . .
Cu8 Cu7 Cu6 119.19(9) . .
S1 Cu8 S1 132.19(14) 8_576 1_556
S1 Cu8 I6 110.04(7) 8_576 .
S1 Cu8 I6 110.04(7) 1_556 .
S1 Cu8 Cu7 111.81(7) 8_576 .
S1 Cu8 Cu7 111.81(7) 1_556 .
I6 Cu8 Cu7 55.80(6) . .
S1 Cu8 Cu1 84.07(7) 8_576 1_556
S1 Cu8 Cu1 84.07(7) 1_556 1_556
I6 Cu8 Cu1 72.52(6) . 1_556
Cu7 Cu8 Cu1 128.32(8) . 1_556
S1 Cu8 I7 95.43(7) 8_576 .
S1 Cu8 I7 95.43(7) 1_556 .
I6 Cu8 I7 108.75(6) . .
Cu7 Cu8 I7 52.95(5) . .
Cu1 Cu8 I7 178.73(8) 1_556 .
S2 Cu9 S2 121.54(17) 3_466 6_557
S2 Cu9 Cu6 61.09(9) 3_466 6_557
S2 Cu9 Cu6 61.09(9) 6_557 6_557
S2 Cu9 I7 117.72(8) 3_466 .
S2 Cu9 I7 117.72(8) 6_557 .
Cu6 Cu9 I7 154.08(12) 6_557 .
S2 Cu9 Cu5 82.78(10) 3_466 6_557
S2 Cu9 Cu5 82.78(10) 6_557 6_557
Cu6 Cu9 Cu5 66.90(9) 6_557 6_557
I7 Cu9 Cu5 87.18(8) . 6_557
Cu2 I1 Cu2 73.32(6) 8_575 .
Cu2 I1 Cu3 58.65(4) 8_575 8_575
Cu2 I1 Cu3 107.73(4) . 8_575
Cu2 I1 Cu3 107.73(4) 8_575 .
Cu2 I1 Cu3 58.65(4) . .
Cu3 I1 Cu3 87.38(6) 8_575 .
Cu4 I2 Cu4 87.94(6) 8_575 .
Cu4 I2 Cu2 107.67(4) 8_575 .
Cu4 I2 Cu2 59.95(4) . .
Cu4 I2 Cu2 59.95(4) 8_575 8_575
Cu4 I2 Cu2 107.67(4) . 8_575
Cu2 I2 Cu2 70.78(6) . 8_575
Cu3 I3 Cu3 87.72(6) . 8_575
Cu3 I3 Cu4 109.67(4) . 8_575
Cu3 I3 Cu4 54.34(3) 8_575 8_575
Cu3 I3 Cu4 54.34(3) . .
Cu3 I3 Cu4 109.67(4) 8_575 .
Cu4 I3 Cu4 83.15(6) 8_575 .
Cu4 I4 Cu3 57.49(4) . .
Cu4 I4 Cu2 61.22(4) . .
Cu3 I4 Cu2 59.29(4) . .
Cu7 I5 Cu6 70.52(7) . .
Cu7 I6 Cu6 67.69(7) . .
Cu7 I6 Cu8 63.35(6) . .
Cu6 I6 Cu8 131.03(7) . .
Cu7 I7 Cu9 85.21(8) . .
Cu7 I7 Cu8 60.94(6) . .
Cu9 I7 Cu8 146.15(8) . .
C1 S1 Cu8 104.4(3) . 1_554
C1 S1 Cu2 99.9(3) . .
Cu8 S1 Cu2 101.57(10) 1_554 .
C4 S2 Cu9 101.4(3) . 6_657
C4 S2 Cu6 103.3(3) . .
Cu9 S2 Cu6 65.06(10) 6_657 .
C1 N1 N2 108.4(7) . .
C1 N1 Cu1 128.2(6) . .
N2 N1 Cu1 123.4(5) . .
C2 N2 N1 106.1(6) . .
C2 N2 Cu3 134.1(6) . 6_656
N1 N2 Cu3 119.5(5) . 6_656
C2 N3 C1 106.2(7) . .
C2 N3 C3 126.2(7) . .
C1 N3 C3 127.6(7) . .
C5 N4 N5 106.5(8) . .
C5 N4 Cu4 134.1(7) . .
N5 N4 Cu4 119.3(5) . .
C4 N5 N4 108.7(7) . .
C4 N5 Cu5 127.5(7) . .
N4 N5 Cu5 123.8(6) . .
C4 N6 C5 106.5(7) . .
C4 N6 C6 126.8(8) . .
C5 N6 C6 126.7(8) . .
N1 C1 N3 108.8(7) . .
N1 C1 S1 126.0(6) . .
N3 C1 S1 125.2(6) . .
N2 C2 N3 110.5(7) . .
N2 C2 H2 124.8 . .
N3 C2 H2 124.8 . .
N3 C3 H3A 109.5 . .
N3 C3 H3B 109.5 . .
H3A C3 H3B 109.5 . .
N3 C3 H3C 109.5 . .
H3A C3 H3C 109.5 . .
H3B C3 H3C 109.5 . .
N5 C4 N6 108.1(8) . .
N5 C4 S2 126.7(7) . .
N6 C4 S2 125.2(7) . .
N4 C5 N6 110.2(8) . .
N4 C5 H5 124.9 . .
N6 C5 H5 124.9 . .
N6 C6 H6A 109.5 . .
N6 C6 H6B 109.5 . .
H6A C6 H6B 109.5 . .
N6 C6 H6C 109.5 . .
H6A C6 H6C 109.5 . .
H6B C6 H6C 109.5 . .

loop_
_geom_bond_atom_site_label_1
_geom_bond_atom_site_label_2
_geom_bond_distance
_geom_bond_site_symmetry_2
Cu1 N1 1.884(7) 8_575
Cu1 N1 1.884(7) .
Cu1 Cu8 2.882(2) 1_554
Cu2 S1 2.308(2) .
Cu2 Cu3 2.6526(16) .
Cu2 I1 2.6770(13) .
Cu2 I4 2.7202(15) .
Cu2 Cu4 2.7258(17) .
Cu2 I2 2.7596(14) .
Cu3 N2 1.993(7) 6_556
Cu3 Cu4 2.5350(16) .
Cu3 I4 2.6408(13) .
Cu3 I3 2.7295(13) .
Cu3 I1 2.7378(13) .
Cu4 N4 2.003(8) .
Cu4 I4 2.6304(14) .
Cu4 I2 2.6946(14) .
Cu4 I3 2.8193(14) .
Cu5 N5 1.835(8) 8_575
Cu5 N5 1.835(8) .
Cu5 Cu9 2.901(3) 6_657
Cu5 Cu6 3.033(3) .
Cu6 S2 2.491(3) 8_575
Cu6 S2 2.491(3) .
Cu6 Cu9 2.580(3) 6_657
Cu6 I5 2.604(3) .
Cu6 I6 2.731(2) .
Cu6 Cu7 2.968(3) .
Cu7 I5 2.537(2) .
Cu7 I7 2.560(2) .
Cu7 I6 2.595(2) .
Cu7 Cu8 2.804(2) .
Cu8 S1 2.288(2) 8_576
Cu8 S1 2.288(2) 1_556
Cu8 I6 2.7401(19) .
Cu8 Cu1 2.882(2) 1_556
Cu8 I7 2.9331(19) .
Cu9 S2 2.297(3) 3_466
Cu9 S2 2.297(3) 6_557
Cu9 Cu6 2.580(3) 6_557
Cu9 I7 2.618(2) .
Cu9 Cu5 2.901(3) 6_557
I1 Cu2 2.6770(13) 8_575
I1 Cu3 2.7378(13) 8_575
I2 Cu4 2.6946(14) 8_575
I2 Cu2 2.7596(14) 8_575
I3 Cu3 2.7295(13) 8_575
I3 Cu4 2.8193(14) 8_575
S1 C1 1.734(8) .
S1 Cu8 2.288(2) 1_554
S2 C4 1.722(10) .
S2 Cu9 2.297(3) 6_657
N1 C1 1.305(10) .
N1 N2 1.393(9) .
N2 C2 1.303(10) .
N2 Cu3 1.993(7) 6_656
N3 C2 1.352(10) .
N3 C1 1.357(10) .
N3 C3 1.466(10) .
N4 C5 1.292(11) .
N4 N5 1.393(10) .
N5 C4 1.318(11) .
N6 C4 1.352(11) .
N6 C5 1.370(11) .
N6 C6 1.451(11) .
C2 H2 0.9300 .
C3 H3A 0.9600 .
C3 H3B 0.9600 .
C3 H3C 0.9600 .
C5 H5 0.9300 .
C6 H6A 0.9600 .
C6 H6B 0.9600 .
C6 H6C 0.9600 .
